data_2011948
loop_
_publ_author_name
'Hirschle, Christian'
'Emmerling, Franziska'
'R\"ohr, Caroline'

_publ_section_title
;
 \b-Rubidium antimonide, Rb~4~Sb~4~
;
_journal_issue 5
_journal_name_full 'Acta Crystallographica Section C'
_journal_page_first 501
_journal_page_last 502
_journal_paper_doi 10.1107/S0108270101002451
_journal_volume 57
_journal_year 2001
_chemical_formula_sum 'Rb Sb'
_chemical_formula_weight 207.22
_chemical_name_systematic
;
                                  Rubidium antimonide
;
_space_group_IT_number 14
_symmetry_cell_setting monoclinic
_symmetry_space_group_name_Hall '-P 2ybc'
_symmetry_space_group_name_H-M 'P 1 21/c 1'
_audit_creation_method SHELXL-97
_cell_angle_alpha 90.00
_cell_angle_beta 114.28(2)
_cell_angle_gamma 90.00
_cell_formula_units_Z 8
_cell_length_a 7.3566(8)
_cell_length_b 7.1341(9)
_cell_length_c 13.7930(13)
_cell_measurement_reflns_used 25
_cell_measurement_temperature 293(2)
_cell_measurement_theta_max 26.9
_cell_measurement_theta_min 12.3
_cell_volume 659.86(16)
_computing_cell_refinement 'CAD-4 Software'
_computing_data_collection 'CAD-4 Software (Enraf-Nonius, 1989)'
_computing_data_reduction 'HELENA (Spek, 1993)'
_computing_molecular_graphics
;
ORTEP (Johnson, 1968) and DRAWxtl (Finger & Kroeker, 1999)
;
_computing_publication_material SHELXL97
_computing_structure_refinement 'SHELXL97 (Sheldrick, 1997)'
_diffrn_ambient_temperature 293(2)
_diffrn_measured_fraction_theta_full .998
_diffrn_measured_fraction_theta_max .998
_diffrn_measurement_device 'Enraf-Nonius CAD-4'
_diffrn_measurement_method \w/2\Q
_diffrn_radiation_monochromator graphite
_diffrn_radiation_source 'fine-focus sealed tube'
_diffrn_radiation_type MoK\a
_diffrn_radiation_wavelength .71070
_diffrn_reflns_av_R_equivalents .0478
_diffrn_reflns_av_sigmaI/netI .0971
_diffrn_reflns_limit_h_max 10
_diffrn_reflns_limit_h_min 0
_diffrn_reflns_limit_k_max 9
_diffrn_reflns_limit_k_min 0
_diffrn_reflns_limit_l_max 17
_diffrn_reflns_limit_l_min -18
_diffrn_reflns_number 1863
_diffrn_reflns_theta_full 29.00
_diffrn_reflns_theta_max 29.00
_diffrn_reflns_theta_min 4.00
_diffrn_standards_decay_% 0
_diffrn_standards_interval_time 120
_diffrn_standards_number 3
_exptl_absorpt_coefficient_mu 22.696
_exptl_absorpt_correction_T_max .163
_exptl_absorpt_correction_T_min .051
_exptl_absorpt_correction_type psi-scan
_exptl_absorpt_process_details '(North et al., 1968)'
_exptl_crystal_colour dark_metallic
_exptl_crystal_density_diffrn 4.172
_exptl_crystal_density_method 'not measured'
_exptl_crystal_description prism
_exptl_crystal_F_000 704
_exptl_crystal_size_max .3
_exptl_crystal_size_mid .1
_exptl_crystal_size_min .08
_refine_diff_density_max 1.970
_refine_diff_density_min -3.011
_refine_ls_extinction_method none
_refine_ls_goodness_of_fit_ref 1.022
_refine_ls_matrix_type full
_refine_ls_number_parameters 37
_refine_ls_number_reflns 1627
_refine_ls_number_restraints 0
_refine_ls_restrained_S_all 1.022
_refine_ls_R_factor_all .1238
_refine_ls_R_factor_gt .0481
_refine_ls_shift/su_max <0.001
_refine_ls_shift/su_mean .000
_refine_ls_structure_factor_coef Fsqd
_refine_ls_weighting_details 'calc w=1/[\s^2^(Fo^2^)+(0.0591P)^2^] where P=(Fo^2^+2Fc^2^)/3'
_refine_ls_weighting_scheme calc
_refine_ls_wR_factor_ref .1270
_reflns_number_total 1740
_cod_data_source_file br1316.cif
_cod_data_source_block I
_cod_depositor_comments
;

2023-03-07
Z value and formula fixed to values more according to usual
chemical conventions.                 miguel
;
_cod_original_formula_sum 'Rb4 Sb4'
_cod_original_formula_weight 828.88
_cod_original_formula_moiety 'Rb4 Sb4'
_cod_original_formula_units_Z 2
_cod_original_cell_volume 659.86(13)
_cod_original_sg_symbol_H-M 'P 21/c'
_cod_database_code 2011948
_cod_database_fobs_code 2011948

loop_
_symmetry_equiv_pos_as_xyz
'x, y, z'
'-x, y+1/2, -z+1/2'
'-x, -y, -z'
'x, -y-1/2, z-1/2'

loop_
_atom_site_label
_atom_site_fract_x
_atom_site_fract_y
_atom_site_fract_z
_atom_site_U_iso_or_equiv
_atom_site_adp_type
_atom_site_calc_flag
_atom_site_refinement_flags
_atom_site_occupancy
_atom_site_disorder_assembly
_atom_site_disorder_group
_atom_site_type_symbol
Sb1 .17113(12) .59690(12) .21589(6) .0250(2) Uani d . 1 . . Sb
Sb2 .17081(13) .33027(12) .37083(6) .0247(2) Uani d . 1 . . Sb
Rb1 .28587(19) .09726(19) .16633(9) .0305(3) Uani d . 1 . . Rb
Rb2 .7414(2) .3301(2) .02977(9) .0362(3) Uani d . 1 . . Rb

loop_
_atom_site_aniso_label
_atom_site_aniso_U_11
_atom_site_aniso_U_22
_atom_site_aniso_U_33
_atom_site_aniso_U_12
_atom_site_aniso_U_13
_atom_site_aniso_U_23
Sb1 .0195(4) .0274(4) .0289(4) -.0013(4) .0107(3) -.0012(3)
Sb2 .0223(4) .0261(4) .0204(4) .0041(4) .0033(3) -.0014(3)
Rb1 .0248(6) .0329(7) .0336(6) -.0049(6) .0117(5) -.0059(5)
Rb2 .0392(8) .0333(7) .0288(6) -.0054(6) .0066(5) .0019(5)

loop_
_atom_type_symbol
_atom_type_description
_atom_type_scat_dispersion_real
_atom_type_scat_dispersion_imag
_atom_type_scat_source
Rb Rb -.9393 2.9676 'International Tables Vol C Tables 4.2.6.8 and 6.1.1.4'
Sb Sb -.5866 1.5461 'International Tables Vol C Tables 4.2.6.8 and 6.1.1.4'

loop_
_geom_angle_atom_site_label_1
_geom_angle_atom_site_label_2
_geom_angle_atom_site_label_3
_geom_angle_site_symmetry_1
_geom_angle_site_symmetry_3
_geom_angle
_geom_angle_publ_flag
Sb2 Sb1 Sb2 2 . 115.59(3) y
Sb2 Sb1 Rb1 2 2_655 143.82(4) ?
Sb2 Sb1 Rb1 . 2_655 90.28(4) ?
Sb2 Sb1 Rb2 2 1_455 69.57(4) ?
Sb2 Sb1 Rb2 . 1_455 85.00(4) ?
Rb1 Sb1 Rb2 2_655 1_455 141.44(4) ?
Sb2 Sb1 Rb2 2 2_655 85.08(4) ?
Sb2 Sb1 Rb2 . 2_655 69.10(3) ?
Rb1 Sb1 Rb2 2_655 2_655 81.09(4) ?
Rb2 Sb1 Rb2 1_455 2_655 131.32(3) ?
Sb2 Sb1 Rb2 2 3_665 89.39(4) ?
Sb2 Sb1 Rb2 . 3_665 145.41(4) ?
Rb1 Sb1 Rb2 2_655 3_665 80.68(4) ?
Rb2 Sb1 Rb2 1_455 3_665 81.86(4) ?
Rb2 Sb1 Rb2 2_655 3_665 140.45(3) ?
Sb2 Sb1 Rb1 2 . 134.45(4) ?
Sb2 Sb1 Rb1 . . 65.05(3) ?
Rb1 Sb1 Rb1 2_655 . 78.24(3) ?
Rb2 Sb1 Rb1 1_455 . 65.08(3) ?
Rb2 Sb1 Rb1 2_655 . 129.09(4) ?
Rb2 Sb1 Rb1 3_665 . 80.40(3) ?
Sb2 Sb1 Rb1 2 1_565 66.20(3) ?
Sb2 Sb1 Rb1 . 1_565 145.94(4) ?
Rb1 Sb1 Rb1 2_655 1_565 78.18(3) ?
Rb2 Sb1 Rb1 1_455 1_565 123.51(4) ?
Rb2 Sb1 Rb1 2_655 1_565 77.44(3) ?
Rb2 Sb1 Rb1 3_665 1_565 64.62(3) ?
Rb1 Sb1 Rb1 . 1_565 140.34(4) ?
Sb2 Sb1 Rb1 2 2 57.52(3) ?
Sb2 Sb1 Rb1 . 2 58.44(3) ?
Rb1 Sb1 Rb1 2_655 2 135.83(4) ?
Rb2 Sb1 Rb1 1_455 2 71.48(3) ?
Rb2 Sb1 Rb1 2_655 2 59.86(3) ?
Rb2 Sb1 Rb1 3_665 2 142.82(4) ?
Rb1 Sb1 Rb1 . 2 109.63(4) ?
Rb1 Sb1 Rb1 1_565 2 109.54(4) ?
Sb1 Sb2 Sb1 2_545 . 110.36(3) y
Sb1 Sb2 Rb1 2_545 . 81.64(3) ?
Sb1 Sb2 Rb1 . . 69.82(3) ?
Sb1 Sb2 Rb1 2_545 2 69.37(3) ?
Sb1 Sb2 Rb1 . 2 80.46(3) ?
Rb1 Sb2 Rb1 . 2 127.58(3) ?
Sb1 Sb2 Rb2 2_545 2_655 134.11(4) ?
Sb1 Sb2 Rb2 . 2_655 65.87(3) ?
Rb1 Sb2 Rb2 . 2_655 130.45(4) ?
Rb1 Sb2 Rb2 2 2_655 64.89(3) ?
Sb1 Sb2 Rb2 2_545 2_645 65.73(3) ?
Sb1 Sb2 Rb2 . 2_645 147.72(4) ?
Rb1 Sb2 Rb2 . 2_645 77.98(3) ?
Rb1 Sb2 Rb2 2 2_645 123.00(4) ?
Rb2 Sb2 Rb2 2_655 2_645 141.31(4) ?
Sb1 Sb2 Rb1 2_545 4_566 107.25(4) ?
Sb1 Sb2 Rb1 . 4_566 129.45(4) ?
Rb1 Sb2 Rb1 . 4_566 149.18(4) ?
Rb1 Sb2 Rb1 2 4_566 82.50(4) ?
Rb2 Sb2 Rb1 2_655 4_566 63.76(3) ?
Rb2 Sb2 Rb1 2_645 4_566 79.17(3) ?
Sb1 Sb2 Rb2 2_545 4_566 127.48(4) ?
Sb1 Sb2 Rb2 . 4_566 105.97(4) ?
Rb1 Sb2 Rb2 . 4_566 76.74(3) ?
Rb1 Sb2 Rb2 2 4_566 154.76(3) ?
Rb2 Sb2 Rb2 2_655 4_566 94.95(4) ?
Rb2 Sb2 Rb2 2_645 4_566 63.22(4) ?
Rb1 Sb2 Rb2 4_566 4_566 74.61(3) ?
Sb1 Rb1 Sb2 2_645 . 102.44(4) ?
Sb1 Rb1 Sb2 2_645 2_545 145.72(4) ?
Sb2 Rb1 Sb2 . 2_545 81.74(3) ?
Sb1 Rb1 Sb1 2_645 . 101.83(4) ?
Sb2 Rb1 Sb1 . . 45.14(2) ?
Sb2 Rb1 Sb1 2_545 . 104.57(4) ?
Sb1 Rb1 Sb1 2_645 1_545 101.74(4) ?
Sb2 Rb1 Sb1 . 1_545 98.59(4) ?
Sb2 Rb1 Sb1 2_545 1_545 44.43(2) ?
Sb1 Rb1 Sb1 . 1_545 140.34(4) ?
Sb1 Rb1 Sb2 2_645 4_565 101.31(4) ?
Sb2 Rb1 Sb2 . 4_565 137.44(4) ?
Sb2 Rb1 Sb2 2_545 4_565 97.50(4) ?
Sb1 Rb1 Sb2 . 4_565 95.54(4) ?
Sb1 Rb1 Sb2 1_545 4_565 110.45(4) ?
Sb1 Rb1 Rb2 2_645 1_455 155.32(5) ?
Sb2 Rb1 Rb2 . 1_455 70.83(3) ?
Sb2 Rb1 Rb2 2_545 1_455 58.39(3) ?
Sb1 Rb1 Rb2 . 1_455 56.13(3) ?
Sb1 Rb1 Rb2 1_545 1_455 102.74(4) ?
Sb2 Rb1 Rb2 4_565 1_455 72.83(4) ?
Sb1 Rb1 Rb2 2_645 3_655 92.39(4) ?
Sb2 Rb1 Rb2 . 3_655 153.93(5) ?
Sb2 Rb1 Rb2 2_545 3_655 74.11(4) ?
Sb1 Rb1 Rb2 . 3_655 151.69(4) ?
Sb1 Rb1 Rb2 1_545 3_655 56.99(3) ?
Sb2 Rb1 Rb2 4_565 3_655 57.36(3) ?
Rb2 Rb1 Rb2 1_455 3_655 103.50(4) ?
Sb1 Rb1 Sb1 2_645 2_545 135.83(4) ?
Sb2 Rb1 Sb1 . 2_545 40.85(2) ?
Sb2 Rb1 Sb1 2_545 2_545 41.10(2) ?
Sb1 Rb1 Sb1 . 2_545 70.44(3) ?
Sb1 Rb1 Sb1 1_545 2_545 70.39(3) ?
Sb2 Rb1 Sb1 4_565 2_545 122.43(4) ?
Rb2 Rb1 Sb1 1_455 2_545 52.62(3) ?
Rb2 Rb1 Sb1 3_655 2_545 115.05(4) ?
Sb1 Rb1 Rb2 2_645 2_645 92.48(4) ?
Sb2 Rb1 Rb2 . 2_645 52.16(3) ?
Sb2 Rb1 Rb2 2_545 2_645 62.94(3) ?
Sb1 Rb1 Rb2 . 2_645 97.28(3) ?
Sb1 Rb1 Rb2 1_545 2_645 50.31(3) ?
Sb2 Rb1 Rb2 4_565 2_645 158.82(4) ?
Rb2 Rb1 Rb2 1_455 2_645 100.75(3) ?
Rb2 Rb1 Rb2 3_655 2_645 106.53(3) ?
Sb1 Rb1 Rb2 2_545 2_645 48.14(3) ?
Sb1 Rb1 Rb1 2_645 2_655 52.36(4) ?
Sb2 Rb1 Rb1 . 2_655 66.22(3) ?
Sb2 Rb1 Rb1 2_545 2_655 147.72(5) ?
Sb1 Rb1 Rb1 . 2_655 49.474(18) ?
Sb1 Rb1 Rb1 1_545 2_655 141.36(4) ?
Sb2 Rb1 Rb1 4_565 2_655 103.30(4) ?
Rb2 Rb1 Rb1 1_455 2_655 104.76(3) ?
Rb2 Rb1 Rb1 3_655 2_655 138.11(5) ?
Sb1 Rb1 Rb1 2_545 2_655 106.64(4) ?
Rb2 Rb1 Rb1 2_645 2_655 97.84(4) ?
Sb1 Rb1 Rb1 2_645 2_645 52.28(4) ?
Sb2 Rb1 Rb1 . 2_645 106.71(4) ?
Sb2 Rb1 Rb1 2_545 2_645 93.69(3) ?
Sb1 Rb1 Rb1 . 2_645 141.35(4) ?
Sb1 Rb1 Rb1 1_545 2_645 49.459(18) ?
Sb2 Rb1 Rb1 4_565 2_645 115.77(4) ?
Rb2 Rb1 Rb1 1_455 2_645 152.07(4) ?
Rb2 Rb1 Rb1 3_655 2_645 65.95(3) ?
Sb1 Rb1 Rb1 2_545 2_645 106.58(4) ?
Rb2 Rb1 Rb1 2_645 2_645 61.14(3) ?
Rb1 Rb1 Rb1 2_655 2_645 99.03(5) ?
Sb1 Rb2 Sb1 1_655 2_645 78.82(3) ?
Sb1 Rb2 Sb1 1_655 3_665 98.14(4) ?
Sb1 Rb2 Sb1 2_645 3_665 153.73(5) ?
Sb1 Rb2 Sb2 1_655 2_645 105.39(4) ?
Sb1 Rb2 Sb2 2_645 2_645 45.02(2) ?
Sb1 Rb2 Sb2 3_665 2_645 113.14(4) ?
Sb1 Rb2 Sb2 1_655 2_655 44.70(2) ?
Sb1 Rb2 Sb2 2_645 2_655 98.26(3) ?
Sb1 Rb2 Sb2 3_665 2_655 97.46(4) ?
Sb2 Rb2 Sb2 2_645 2_655 141.31(4) ?
Sb1 Rb2 Rb1 1_655 1_655 58.79(3) ?
Sb1 Rb2 Rb1 2_645 1_655 67.52(3) ?
Sb1 Rb2 Rb1 3_665 1_655 88.42(4) ?
Sb2 Rb2 Rb1 2_645 1_655 56.72(3) ?
Sb2 Rb2 Rb1 2_655 1_655 103.38(4) ?
Sb1 Rb2 Sb2 1_655 4_565 158.85(5) ?
Sb1 Rb2 Sb2 2_645 4_565 97.17(4) ?
Sb1 Rb2 Sb2 3_665 4_565 94.34(3) ?
Sb2 Rb2 Sb2 2_645 4_565 85.05(4) ?
Sb2 Rb2 Sb2 2_655 4_565 116.78(4) ?
Rb1 Rb2 Sb2 1_655 4_565 138.93(4) ?
Sb1 Rb2 Rb1 1_655 3_655 130.68(5) ?
Sb1 Rb2 Rb1 2_645 3_655 103.78(4) ?
Sb1 Rb2 Rb1 3_665 3_655 58.38(3) ?
Sb2 Rb2 Rb1 2_645 3_655 58.87(3) ?
Sb2 Rb2 Rb1 2_655 3_655 155.79(5) ?
Rb1 Rb2 Rb1 1_655 3_655 76.50(4) ?
Sb2 Rb2 Rb1 4_565 3_655 70.47(3) ?
Sb1 Rb2 Rb2 1_655 3_665 105.03(5) ?
Sb1 Rb2 Rb2 2_645 3_665 104.79(5) ?
Sb1 Rb2 Rb2 3_665 3_665 101.20(5) ?
Sb2 Rb2 Rb2 2_645 3_665 129.51(6) ?
Sb2 Rb2 Rb2 2_655 3_665 61.24(4) ?
Rb1 Rb2 Rb2 1_655 3_665 162.55(5) ?
Sb2 Rb2 Rb2 4_565 3_665 55.54(4) ?
Rb1 Rb2 Rb2 3_655 3_665 120.94(5) ?
Sb1 Rb2 Rb1 1_655 2_655 60.37(3) ?
Sb1 Rb2 Rb1 2_645 2_655 52.26(3) ?
Sb1 Rb2 Rb1 3_665 2_655 147.32(4) ?
Sb2 Rb2 Rb1 2_645 2_655 97.07(3) ?
Sb2 Rb2 Rb1 2_655 2_655 49.86(3) ?
Rb1 Rb2 Rb1 1_655 2_655 98.63(4) ?
Sb2 Rb2 Rb1 4_565 2_655 100.63(4) ?
Rb1 Rb2 Rb1 3_655 2_655 154.28(4) ?
Rb2 Rb2 Rb1 3_665 2_655 65.53(4) ?
Sb1 Rb2 Rb1 1_655 . 116.52(4) ?
Sb1 Rb2 Rb1 2_645 . 48.99(3) ?
Sb1 Rb2 Rb1 3_665 . 144.89(4) ?
Sb2 Rb2 Rb1 2_645 . 64.60(3) ?
Sb2 Rb2 Rb1 2_655 . 103.21(4) ?
Rb1 Rb2 Rb1 1_655 . 113.45(4) ?
Sb2 Rb2 Rb1 4_565 . 50.98(3) ?
Rb1 Rb2 Rb1 3_655 . 98.78(4) ?
Rb2 Rb2 Rb1 3_665 . 65.98(4) ?
Rb1 Rb2 Rb1 2_655 . 59.50(3) ?
Sb1 Rb2 Rb1 1_655 4_565 134.99(4) ?
Sb1 Rb2 Rb1 2_645 4_565 144.99(4) ?
Sb1 Rb2 Rb1 3_665 4_565 48.79(2) ?
Sb2 Rb2 Rb1 2_645 4_565 115.13(4) ?
Sb2 Rb2 Rb1 2_655 4_565 102.69(4) ?
Rb1 Rb2 Rb1 1_655 4_565 132.13(5) ?
Sb2 Rb2 Rb1 4_565 4_565 48.24(3) ?
Rb1 Rb2 Rb1 3_655 4_565 63.73(2) ?
Rb2 Rb2 Rb1 3_665 4_565 63.18(4) ?
Rb1 Rb2 Rb1 2_655 4_565 128.71(4) ?
Rb1 Rb2 Rb1 . 4_565 98.55(4) ?

loop_
_geom_bond_atom_site_label_1
_geom_bond_atom_site_label_2
_geom_bond_site_symmetry_2
_geom_bond_distance
_geom_bond_publ_flag
Sb1 Sb2 2 2.8383(13) y
Sb1 Sb2 . 2.8617(12) y
Sb1 Rb1 2_655 3.6414(17) ?
Sb1 Rb2 1_455 3.6788(17) ?
Sb1 Rb2 2_655 3.6920(15) ?
Sb1 Rb2 3_665 3.7365(16) ?
Sb1 Rb1 . 3.7894(17) ?
Sb1 Rb1 1_565 3.7943(17) ?
Sb1 Rb1 2 4.2933(17) ?
Sb2 Sb1 2_545 2.8383(13) ?
Sb2 Sb1 . 2.8617(12) ?
Sb2 Rb1 . 3.6605(15) ?
Sb2 Rb1 2 3.7096(16) ?
Sb2 Rb2 2_655 3.7793(16) ?
Sb2 Rb2 2_645 3.7817(17) ?
Sb2 Rb1 4_566 3.8417(15) ?
Sb2 Rb2 4_566 4.0207(18) ?
Rb1 Sb1 2_645 3.6414(17) y
Rb1 Sb2 . 3.6605(15) y
Rb1 Sb2 2_545 3.7097(16) y
Rb1 Sb1 . 3.7894(17) y
Rb1 Sb1 1_545 3.7943(17) y
Rb1 Sb2 4_565 3.8417(15) y
Rb1 Rb2 1_455 4.018(2) ?
Rb1 Rb2 3_655 4.026(2) ?
Rb2 Sb1 1_655 3.6788(17) y
Rb2 Sb1 2_645 3.6921(15) y
Rb2 Sb1 3_665 3.7364(16) y
Rb2 Sb2 2_645 3.7793(16) y
Rb2 Sb2 2_655 3.7817(17) y
Rb2 Sb2 4_565 4.0207(18) y
Rb2 Rb1 3_655 4.026(2) ?
Rb2 Rb2 3_665 4.095(3) ?
Rb2 Rb1 2_655 4.6833(19) ?
Rb2 Rb1 4_565 4.776(2) ?
